data_4111735
loop_
_publ_author_name
'Swadhin K. Mandal'
'Mikhail E. Itkis'
'Xiaoliu Chi'
'Satyabrata Samanta'
'David Lidsky'
'Robert W. Reed'
'Richard T. Oakley'
'Fook S. Tham'
'Robert C. Haddon'

_publ_section_title
;
 New Family of Aminophenalenyl-Based Neutral Radical Molecular Conductors:
 Synthesis, Structure, and Solid State Properties
;
_journal_name_full 'Journal of the American Chemical Society'
_journal_page_first 8185
_journal_page_last 8196
_journal_paper_doi 10.1021/ja0502728
_journal_volume 127
_journal_year 2005
_chemical_formula_sum 'C40 H46 B N4'
_chemical_formula_weight 593.62
_chemical_name_systematic
; 
 ? 
;
_space_group_IT_number 14
_symmetry_cell_setting monoclinic
_symmetry_space_group_name_Hall '-P 2yn'
_symmetry_space_group_name_H-M 'P 1 21/n 1'
_atom_sites_solution_hydrogens geom
_atom_sites_solution_primary direct
_atom_sites_solution_secondary difmap
_audit_creation_method SHELXL-97
_cell_angle_alpha 90.00
_cell_angle_beta 112.008(6)
_cell_angle_gamma 90.00
_cell_formula_units_Z 4
_cell_length_a 13.519(3)
_cell_length_b 16.220(4)
_cell_length_c 15.878(4)
_cell_measurement_temperature 223(2)
_cell_volume 3228.0(14)
_computing_cell_refinement 'Bruker SMART'
_computing_data_collection 'Bruker SMART'
_computing_data_reduction 'Bruker SAINT'
_computing_molecular_graphics 'Bruker SHELXTL'
_computing_publication_material 'Bruker SHELXTL'
_computing_structure_refinement 'SHELXL-97 (Sheldrick, 1997)'
_computing_structure_solution 'SHELXS-97 (Sheldrick, 1990)'
_diffrn_ambient_temperature 223(2)
_diffrn_measured_fraction_theta_full 1.000
_diffrn_measured_fraction_theta_max 1.000
_diffrn_measurement_device_type 'CCD area detector'
_diffrn_measurement_method 'phi and omega scans'
_diffrn_radiation_monochromator graphite
_diffrn_radiation_source 'Normal-focus sealed tube'
_diffrn_radiation_type MoK\a
_diffrn_radiation_wavelength 0.71073
_diffrn_reflns_av_R_equivalents 0.0365
_diffrn_reflns_av_sigmaI/netI 0.0389
_diffrn_reflns_limit_h_max 15
_diffrn_reflns_limit_h_min -14
_diffrn_reflns_limit_k_max 19
_diffrn_reflns_limit_k_min -19
_diffrn_reflns_limit_l_max 10
_diffrn_reflns_limit_l_min -18
_diffrn_reflns_number 18016
_diffrn_reflns_theta_full 24.71
_diffrn_reflns_theta_max 24.71
_diffrn_reflns_theta_min 1.69
_exptl_absorpt_coefficient_mu 0.071
_exptl_absorpt_correction_T_max 0.9880
_exptl_absorpt_correction_T_min 0.9619
_exptl_absorpt_correction_type multi-scan
_exptl_absorpt_process_details 'Bruker SADABS'
_exptl_crystal_colour black
_exptl_crystal_density_diffrn 1.221
_exptl_crystal_density_meas 0
_exptl_crystal_description 'prism  frag'
_exptl_crystal_F_000 1276
_exptl_crystal_size_max 0.55
_exptl_crystal_size_mid 0.46
_exptl_crystal_size_min 0.17
_refine_diff_density_max 0.331
_refine_diff_density_min -0.255
_refine_diff_density_rms 0.047
_refine_ls_extinction_method none
_refine_ls_goodness_of_fit_ref 1.061
_refine_ls_hydrogen_treatment mixed
_refine_ls_matrix_type full
_refine_ls_number_parameters 494
_refine_ls_number_reflns 5514
_refine_ls_number_restraints 81
_refine_ls_restrained_S_all 1.079
_refine_ls_R_factor_all 0.0954
_refine_ls_R_factor_gt 0.0568
_refine_ls_shift/su_max 0.000
_refine_ls_shift/su_mean 0.000
_refine_ls_structure_factor_coef Fsqd
_refine_ls_weighting_details 'calc w=1/[\s^2^(Fo^2^)+(0.0634P)^2^+2.5485P] where P=(Fo^2^+2Fc^2^)/3'
_refine_ls_weighting_scheme calc
_refine_ls_wR_factor_gt 0.1396
_refine_ls_wR_factor_ref 0.1721
_reflns_number_gt 3533
_reflns_number_total 5514
_reflns_threshold_expression >2sigma(I)
_cod_data_source_file ja0502728rom20050114_073709.cif
_cod_data_source_block rh391m
_cod_original_cell_volume 3228.1(13)
_cod_database_code 4111735

loop_
_symmetry_equiv_pos_as_xyz
'x, y, z'
'-x+1/2, y+1/2, -z+1/2'
'-x, -y, -z'
'x-1/2, -y-1/2, z-1/2'

loop_
_atom_site_label
_atom_site_type_symbol
_atom_site_fract_x
_atom_site_fract_y
_atom_site_fract_z
_atom_site_U_iso_or_equiv
_atom_site_adp_type
_atom_site_occupancy
_atom_site_symmetry_multiplicity
_atom_site_calc_flag
_atom_site_refinement_flags
_atom_site_disorder_assembly
_atom_site_disorder_group
B1 B 0.0494(3) 0.4445(2) 0.8191(2) 0.0403(8) Uani 1 1 d . . .
N1 N 0.14389(18) 0.46692(13) 0.90581(14) 0.0386(5) Uani 1 1 d . . .
C1 C 0.1774(2) 0.54573(16) 0.93267(17) 0.0334(6) Uani 1 1 d . . .
C2 C 0.2724(2) 0.56265(17) 1.00669(19) 0.0412(7) Uani 1 1 d . . .
H2A H 0.3159 0.5186 1.0378 0.046(8) Uiso 1 1 calc R . .
C3 C 0.3032(2) 0.64169(18) 1.03472(19) 0.0440(7) Uani 1 1 d . . .
H3A H 0.3673 0.6502 1.0847 0.047(8) Uiso 1 1 calc R . .
C3A C 0.2421(2) 0.71045(17) 0.99124(19) 0.0399(7) Uani 1 1 d . . .
C4 C 0.2741(3) 0.79231(18) 1.0184(2) 0.0492(8) Uani 1 1 d . . .
H4A H 0.3388 0.8019 1.0673 0.070(11) Uiso 1 1 calc R . .
C5 C 0.2126(3) 0.85761(19) 0.9747(2) 0.0554(8) Uani 1 1 d . . .
H5A H 0.2360 0.9115 0.9936 0.069(10) Uiso 1 1 calc R . .
C6 C 0.1170(3) 0.84582(18) 0.9035(2) 0.0551(9) Uani 1 1 d . . .
H6A H 0.0755 0.8917 0.8750 0.063(10) Uiso 1 1 calc R . .
C6A C 0.0800(2) 0.76464(17) 0.8722(2) 0.0450(7) Uani 1 1 d . . .
C7 C -0.0172(3) 0.74835(19) 0.8017(2) 0.0522(8) Uani 1 1 d . . .
H7A H -0.0621 0.7928 0.7736 0.064(10) Uiso 1 1 calc R . .
C8 C -0.0497(2) 0.66957(19) 0.7716(2) 0.0488(8) Uani 1 1 d . . .
H8A H -0.1165 0.6616 0.7245 0.046(8) Uiso 1 1 calc R . .
C9 C 0.0154(2) 0.60018(17) 0.81013(18) 0.0386(6) Uani 1 1 d . . .
C9A C 0.1125(2) 0.61375(15) 0.88558(17) 0.0328(6) Uani 1 1 d . . .
C9B C 0.1447(2) 0.69598(16) 0.91589(18) 0.0367(6) Uani 1 1 d . . .
N2 N -0.01207(18) 0.52177(14) 0.77688(15) 0.0430(6) Uani 1 1 d . . .
N3 N 0.09253(18) 0.40089(14) 0.75218(15) 0.0420(6) Uani 1 1 d . . .
C11 C 0.0816(2) 0.32011(17) 0.73113(18) 0.0397(7) Uani 1 1 d . . .
C12 C 0.1327(3) 0.28178(19) 0.6768(2) 0.0523(8) Uani 1 1 d . . .
H12A H 0.1737 0.3143 0.6531 0.058(9) Uiso 1 1 calc R . .
C13 C 0.1233(3) 0.20008(19) 0.6588(2) 0.0560(8) Uani 1 1 d . . .
H13A H 0.1579 0.1775 0.6226 0.062(9) Uiso 1 1 calc R . .
C13A C 0.0630(2) 0.14704(18) 0.6926(2) 0.0465(7) Uani 1 1 d . . .
C14 C 0.0550(3) 0.06220(19) 0.6751(2) 0.0553(8) Uani 1 1 d . . .
H14A H 0.0901 0.0392 0.6396 0.076(11) Uiso 1 1 calc R . .
C15 C -0.0035(3) 0.01178(19) 0.7091(2) 0.0565(9) Uani 1 1 d . . .
H15A H -0.0072 -0.0452 0.6976 0.061(9) Uiso 1 1 calc R . .
C16 C -0.0566(3) 0.04556(19) 0.7600(2) 0.0538(8) Uani 1 1 d . . .
H16A H -0.0966 0.0110 0.7827 0.062(10) Uiso 1 1 calc R . .
C16A C -0.0521(2) 0.13036(17) 0.7786(2) 0.0436(7) Uani 1 1 d . . .
C17 C -0.1072(2) 0.16729(18) 0.8297(2) 0.0503(8) Uani 1 1 d . . .
H17A H -0.1485 0.1337 0.8522 0.069(10) Uiso 1 1 calc R . .
C18 C -0.1021(2) 0.24910(18) 0.8471(2) 0.0474(7) Uani 1 1 d . . .
H18A H -0.1420 0.2711 0.8792 0.046(8) Uiso 1 1 calc R . .
C19 C -0.0373(2) 0.30318(17) 0.81762(19) 0.0406(7) Uani 1 1 d . . .
C19A C 0.0179(2) 0.26903(16) 0.76492(18) 0.0379(6) Uani 1 1 d . . .
C19B C 0.0096(2) 0.18270(17) 0.74541(18) 0.0394(7) Uani 1 1 d . . .
N4 N -0.02612(19) 0.38349(14) 0.84031(16) 0.0454(6) Uani 1 1 d . . .
C20 C 0.2044(3) 0.39702(17) 0.95794(19) 0.0465(7) Uani 1 1 d . . .
H20A H 0.2805 0.4071 0.9726 0.023(6) Uiso 1 1 calc R . .
H20B H 0.1846 0.3475 0.9198 0.055(9) Uiso 1 1 calc R . .
C21 C 0.1870(3) 0.38036(19) 1.0463(2) 0.0557(8) Uani 1 1 d . . .
H21A H 0.2241 0.4227 1.0910 0.068(10) Uiso 1 1 calc R . .
H21B H 0.1106 0.3845 1.0346 0.085(12) Uiso 1 1 calc R . .
C22 C 0.2273(3) 0.29517(19) 1.0858(2) 0.0575(9) Uani 1 1 d . . .
H22A H 0.2984 0.2865 1.0843 0.071(11) Uiso 1 1 calc R . .
H22B H 0.2346 0.2941 1.1495 0.074(11) Uiso 1 1 calc R . .
C23 C 0.1555(3) 0.22474(18) 1.0360(2) 0.0515(8) Uani 1 1 d . . .
H23A H 0.0836 0.2346 1.0352 0.100(14) Uiso 1 1 calc R . .
H23B H 0.1508 0.2242 0.9729 0.058(9) Uiso 1 1 calc R . .
C24 C 0.1933(3) 0.14138(19) 1.0778(2) 0.0612(9) Uani 1 1 d . . .
H24A H 0.2648 0.1312 1.0777 0.081(12) Uiso 1 1 calc R . .
H24B H 0.1991 0.1422 1.1412 0.071(11) Uiso 1 1 calc R . .
C25 C 0.1214(3) 0.0715(2) 1.0295(3) 0.0747(11) Uani 1 1 d . . .
H25A H 0.1496 0.0201 1.0604 0.090(13) Uiso 1 1 calc R . .
H25B H 0.1177 0.0686 0.9673 0.114(17) Uiso 1 1 calc R . .
H25C H 0.0506 0.0808 1.0295 0.134(19) Uiso 1 1 calc R . .
C26 C 0.1592(2) 0.45365(18) 0.7192(2) 0.0474(7) Uani 1 1 d . . .
H26A H 0.2255 0.4242 0.7275 0.042(8) Uiso 1 1 calc R . .
H26B H 0.1783 0.5035 0.7568 0.041(7) Uiso 1 1 calc R . .
C27 C 0.1070(3) 0.4792(2) 0.6201(2) 0.0596(9) Uani 1 1 d . A .
H27A H 0.1055 0.4317 0.5814 0.068(10) Uiso 1 1 calc R . .
H27B H 0.0331 0.4957 0.6076 0.083(12) Uiso 1 1 calc R . .
C28 C 0.1650(4) 0.5499(2) 0.5960(3) 0.0755(12) Uani 1 1 d D . .
H28A H 0.1529 0.5491 0.5312 0.046(16) Uiso 0.598(11) 1 calc PR A 1
H28B H 0.2419 0.5469 0.6314 0.047(15) Uiso 0.598(11) 1 calc PR A 1
H28C H 0.2345 0.5270 0.6023 0.10(4) Uiso 0.402(11) 1 d PR A 2
H28D H 0.1264 0.5580 0.5307 0.13(5) Uiso 0.402(11) 1 d PR A 2
C29 C 0.1153(7) 0.6296(3) 0.6211(5) 0.070(3) Uani 0.598(11) 1 d PDU A 1
H29A H 0.0375 0.6263 0.5911 0.13(4) Uiso 0.598(11) 1 calc PR A 1
H29B H 0.1324 0.6295 0.6868 0.059(16) Uiso 0.598(11) 1 calc PR A 1
C30 C 0.1515(8) 0.7110(4) 0.5958(6) 0.072(3) Uani 0.598(11) 1 d PDU A 1
H30A H 0.1329 0.7125 0.5299 0.073(19) Uiso 0.598(11) 1 calc PR A 1
H30B H 0.2294 0.7148 0.6251 0.09(2) Uiso 0.598(11) 1 calc PR A 1
C31 C 0.1019(16) 0.7854(6) 0.6235(15) 0.088(4) Uani 0.598(11) 1 d PDU A 1
H31A H 0.1338 0.8355 0.6120 0.10(2) Uiso 0.598(11) 1 calc PR A 1
H31B H 0.1145 0.7818 0.6877 0.08(2) Uiso 0.598(11) 1 calc PR A 1
H31C H 0.0257 0.7862 0.5886 0.12(3) Uiso 0.598(11) 1 calc PR A 1
C29D C 0.1881(7) 0.6348(4) 0.6335(6) 0.059(3) Uani 0.402(11) 1 d PDU A 2
H29C H 0.2518 0.6576 0.6266 0.07(3) Uiso 0.402(11) 1 calc PR A 2
H29D H 0.1974 0.6363 0.6977 0.12(4) Uiso 0.402(11) 1 calc PR A 2
C30D C 0.0879(8) 0.6802(8) 0.5746(9) 0.077(4) Uani 0.402(11) 1 d PDU A 2
H30C H 0.0252 0.6552 0.5811 0.06(3) Uiso 0.402(11) 1 calc PR A 2
H30D H 0.0794 0.6765 0.5106 0.11(4) Uiso 0.402(11) 1 calc PR A 2
C31D C 0.097(3) 0.7700(11) 0.604(3) 0.106(8) Uani 0.402(11) 1 d PDU A 2
H31D H 0.0560 0.8042 0.5529 0.11(4) Uiso 0.402(11) 1 calc PR A 2
H31E H 0.1717 0.7867 0.6257 0.12(5) Uiso 0.402(11) 1 calc PR A 2
H31F H 0.0707 0.7764 0.6525 0.05(3) Uiso 0.402(11) 1 calc PR A 2
C32 C -0.1121(3) 0.5113(2) 0.6995(2) 0.0633(10) Uani 1 1 d . . .
H32A H -0.1120 0.5462 0.6499 0.069(11) Uiso 1 1 calc R . .
H32B H -0.1712 0.5266 0.7168 0.091(13) Uiso 1 1 calc R . .
H32C H -0.1197 0.4541 0.6801 0.055(9) Uiso 1 1 calc R . .
C33 C -0.0878(3) 0.4178(2) 0.8912(3) 0.0625(10) Uani 1 1 d . . .
H33A H -0.0732 0.3863 0.9465 0.068(11) Uiso 1 1 calc R . .
H33B H -0.1633 0.4149 0.8542 0.090(13) Uiso 1 1 calc R . .
H33C H -0.0674 0.4748 0.9066 0.070(10) Uiso 1 1 calc R . .

loop_
_atom_site_aniso_label
_atom_site_aniso_U_11
_atom_site_aniso_U_22
_atom_site_aniso_U_33
_atom_site_aniso_U_23
_atom_site_aniso_U_13
_atom_site_aniso_U_12
B1 0.0495(19) 0.0396(17) 0.0354(17) -0.0060(14) 0.0200(16) -0.0083(14)
N1 0.0506(14) 0.0320(12) 0.0324(12) 0.0000(10) 0.0148(11) 0.0019(10)
C1 0.0390(15) 0.0356(14) 0.0275(13) -0.0021(11) 0.0148(12) -0.0012(11)
C2 0.0437(16) 0.0433(16) 0.0365(15) 0.0017(13) 0.0148(14) 0.0013(13)
C3 0.0430(16) 0.0544(18) 0.0340(15) -0.0025(14) 0.0137(14) -0.0088(14)
C3A 0.0479(17) 0.0409(15) 0.0384(15) -0.0067(12) 0.0247(14) -0.0116(13)
C4 0.063(2) 0.0466(18) 0.0465(18) -0.0097(14) 0.0299(17) -0.0130(15)
C5 0.077(2) 0.0435(19) 0.059(2) -0.0112(16) 0.040(2) -0.0108(17)
C6 0.081(2) 0.0353(16) 0.064(2) 0.0051(15) 0.045(2) 0.0081(16)
C6A 0.0591(19) 0.0398(16) 0.0457(17) 0.0030(13) 0.0306(16) 0.0043(14)
C7 0.064(2) 0.0430(17) 0.056(2) 0.0102(15) 0.0301(18) 0.0143(16)
C8 0.0409(17) 0.061(2) 0.0404(17) 0.0062(15) 0.0105(15) 0.0064(14)
C9 0.0414(16) 0.0431(16) 0.0342(15) 0.0018(12) 0.0176(13) 0.0002(13)
C9A 0.0382(14) 0.0356(14) 0.0280(13) 0.0006(11) 0.0163(12) -0.0017(11)
C9B 0.0485(16) 0.0366(15) 0.0360(15) 0.0007(12) 0.0286(14) -0.0014(12)
N2 0.0417(13) 0.0461(14) 0.0362(13) -0.0037(11) 0.0087(11) -0.0060(11)
N3 0.0516(14) 0.0434(13) 0.0372(13) -0.0067(11) 0.0238(12) -0.0127(11)
C11 0.0476(16) 0.0417(16) 0.0328(14) -0.0064(12) 0.0187(13) -0.0083(13)
C12 0.066(2) 0.0546(19) 0.0505(18) -0.0064(15) 0.0383(17) -0.0089(16)
C13 0.074(2) 0.0534(19) 0.055(2) -0.0113(16) 0.0415(19) -0.0013(16)
C13A 0.0525(18) 0.0473(17) 0.0394(16) -0.0071(14) 0.0170(15) -0.0008(14)
C14 0.065(2) 0.0475(18) 0.0521(19) -0.0119(15) 0.0210(17) 0.0053(16)
C15 0.068(2) 0.0362(17) 0.057(2) -0.0085(15) 0.0131(18) -0.0013(15)
C16 0.0563(19) 0.0440(17) 0.055(2) 0.0013(15) 0.0141(17) -0.0106(15)
C16A 0.0456(16) 0.0387(15) 0.0423(16) -0.0018(13) 0.0117(14) -0.0070(13)
C17 0.0538(19) 0.0456(17) 0.0560(19) 0.0000(15) 0.0259(16) -0.0114(14)
C18 0.0514(18) 0.0513(18) 0.0478(17) -0.0021(14) 0.0281(15) -0.0057(14)
C19 0.0463(16) 0.0415(16) 0.0381(15) -0.0061(13) 0.0203(14) -0.0086(13)
C19A 0.0450(16) 0.0384(15) 0.0335(14) -0.0050(12) 0.0183(13) -0.0053(12)
C19B 0.0421(16) 0.0400(15) 0.0338(15) -0.0033(12) 0.0115(13) -0.0028(12)
N4 0.0570(15) 0.0422(14) 0.0483(14) -0.0109(11) 0.0328(13) -0.0085(11)
C20 0.060(2) 0.0365(16) 0.0414(16) 0.0020(13) 0.0168(15) 0.0070(14)
C21 0.074(2) 0.0461(18) 0.0457(18) 0.0006(15) 0.0212(17) 0.0037(16)
C22 0.067(2) 0.055(2) 0.0459(19) 0.0037(15) 0.0158(17) 0.0045(16)
C23 0.059(2) 0.0450(17) 0.0516(19) 0.0035(14) 0.0220(16) 0.0034(15)
C24 0.070(2) 0.052(2) 0.060(2) 0.0106(16) 0.0229(19) 0.0107(17)
C25 0.092(3) 0.046(2) 0.094(3) 0.004(2) 0.044(2) 0.0049(19)
C26 0.0568(19) 0.0475(17) 0.0441(17) -0.0026(14) 0.0258(15) -0.0153(15)
C27 0.072(2) 0.065(2) 0.0486(19) 0.0005(17) 0.0296(18) -0.0107(18)
C28 0.115(4) 0.067(2) 0.054(2) 0.0046(18) 0.041(3) -0.022(2)
C29 0.092(8) 0.059(4) 0.072(5) 0.011(3) 0.046(5) -0.011(4)
C30 0.082(6) 0.060(4) 0.094(6) 0.023(4) 0.055(5) 0.009(4)
C31 0.098(9) 0.077(5) 0.130(10) 0.026(7) 0.091(8) 0.015(6)
C29D 0.047(5) 0.062(6) 0.075(6) 0.006(4) 0.031(5) -0.020(4)
C30D 0.048(6) 0.075(7) 0.111(10) 0.007(7) 0.032(6) -0.002(6)
C31D 0.105(16) 0.095(9) 0.140(18) -0.002(11) 0.074(13) 0.024(10)
C32 0.054(2) 0.068(2) 0.054(2) -0.0058(19) 0.0038(18) -0.0108(17)
C33 0.080(3) 0.053(2) 0.075(2) -0.0145(19) 0.052(2) -0.0063(18)

loop_
_atom_type_symbol
_atom_type_description
_atom_type_scat_dispersion_real
_atom_type_scat_dispersion_imag
_atom_type_scat_source
C C 0.0033 0.0016 'International Tables Vol C Tables 4.2.6.8 and 6.1.1.4'
H H 0.0000 0.0000 'International Tables Vol C Tables 4.2.6.8 and 6.1.1.4'
B B 0.0013 0.0007 'International Tables Vol C Tables 4.2.6.8 and 6.1.1.4'
N N 0.0061 0.0033 'International Tables Vol C Tables 4.2.6.8 and 6.1.1.4'

loop_
_geom_angle_atom_site_label_1
_geom_angle_atom_site_label_2
_geom_angle_atom_site_label_3
_geom_angle
N2 B1 N1 109.7(2)
N2 B1 N4 109.2(2)
N1 B1 N4 110.6(2)
N2 B1 N3 110.9(2)
N1 B1 N3 108.7(2)
N4 B1 N3 107.7(2)
C1 N1 C20 119.9(2)
C1 N1 B1 124.7(2)
C20 N1 B1 115.3(2)
N1 C1 C2 122.3(2)
N1 C1 C9A 119.3(2)
C2 C1 C9A 118.4(2)
C3 C2 C1 121.7(3)
C2 C3 C3A 122.1(3)
C3 C3A C4 122.6(3)
C3 C3A C9B 118.0(2)
C4 C3A C9B 119.4(3)
C5 C4 C3A 121.0(3)
C4 C5 C6 121.1(3)
C5 C6 C6A 120.8(3)
C7 C6A C9B 117.7(3)
C7 C6A C6 123.7(3)
C9B C6A C6 118.6(3)
C8 C7 C6A 122.4(3)
C7 C8 C9 121.3(3)
N2 C9 C8 122.3(3)
N2 C9 C9A 119.9(2)
C8 C9 C9A 117.9(3)
C9 C9A C9B 119.7(2)
C9 C9A C1 120.7(2)
C9B C9A C1 119.5(2)
C6A C9B C3A 119.0(3)
C6A C9B C9A 120.7(3)
C3A C9B C9A 120.3(2)
C9 N2 C32 117.7(2)
C9 N2 B1 124.8(2)
C32 N2 B1 117.3(2)
C11 N3 C26 120.1(2)
C11 N3 B1 125.2(2)
C26 N3 B1 114.4(2)
N3 C11 C12 122.6(2)
N3 C11 C19A 119.6(2)
C12 C11 C19A 117.8(2)
C13 C12 C11 121.6(3)
C12 C13 C13A 122.3(3)
C14 C13A C19B 120.0(3)
C14 C13A C13 122.2(3)
C19B C13A C13 117.9(3)
C15 C14 C13A 121.2(3)
C16 C15 C14 119.6(3)
C15 C16 C16A 121.5(3)
C16 C16A C19B 119.5(3)
C16 C16A C17 122.8(3)
C19B C16A C17 117.7(3)
C18 C17 C16A 122.1(3)
C17 C18 C19 121.6(3)
N4 C19 C19A 120.2(2)
N4 C19 C18 121.7(2)
C19A C19 C18 118.1(3)
C19 C19A C19B 119.5(2)
C19 C19A C11 120.9(2)
C19B C19A C11 119.6(2)
C13A C19B C16A 118.3(3)
C13A C19B C19A 120.7(3)
C16A C19B C19A 120.9(2)
C19 N4 C33 119.0(2)
C19 N4 B1 125.3(2)
C33 N4 B1 115.7(2)
N1 C20 C21 114.2(2)
C22 C21 C20 112.4(3)
C23 C22 C21 113.9(3)
C24 C23 C22 113.6(3)
C25 C24 C23 113.8(3)
N3 C26 C27 114.6(2)
C28 C27 C26 112.5(3)
C29D C28 C27 130.6(5)
C29D C28 C29 35.3(4)
C27 C28 C29 104.3(4)
C30 C29 C28 115.9(5)
C29 C30 C31 113.1(8)
C28 C29D C30D 101.4(7)
C29D C30D C31D 108.8(17)

loop_
_geom_bond_atom_site_label_1
_geom_bond_atom_site_label_2
_geom_bond_distance
B1 N2 1.514(4)
B1 N1 1.530(4)
B1 N4 1.547(4)
B1 N3 1.561(4)
N1 C1 1.370(3)
N1 C20 1.460(3)
C1 C2 1.405(4)
C1 C9A 1.434(4)
C2 C3 1.370(4)
C3 C3A 1.406(4)
C3A C4 1.413(4)
C3A C9B 1.428(4)
C4 C5 1.365(4)
C5 C6 1.375(5)
C6 C6A 1.430(4)
C6A C7 1.395(4)
C6A C9B 1.426(4)
C7 C8 1.377(4)
C8 C9 1.419(4)
C9 N2 1.374(3)
C9 C9A 1.424(4)
C9A C9B 1.429(4)
N2 C32 1.457(4)
N3 C11 1.347(3)
N3 C26 1.474(3)
C11 C12 1.434(4)
C11 C19A 1.436(4)
C12 C13 1.351(4)
C13 C13A 1.422(4)
C13A C14 1.400(4)
C13A C19B 1.418(4)
C14 C15 1.380(5)
C15 C16 1.379(5)
C16 C16A 1.403(4)
C16A C19B 1.422(4)
C16A C17 1.424(4)
C17 C18 1.352(4)
C18 C19 1.437(4)
C19 N4 1.345(3)
C19 C19A 1.425(4)
C19A C19B 1.429(4)
N4 C33 1.471(4)
C20 C21 1.531(4)
C21 C22 1.531(4)
C22 C23 1.516(4)
C23 C24 1.508(4)
C24 C25 1.502(5)
C26 C27 1.521(4)
C27 C28 1.517(4)
C28 C29D 1.486(7)
C28 C29 1.577(6)
C29 C30 1.514(6)
C30 C31 1.523(8)
C29D C30D 1.517(7)
C30D C31D 1.521(8)

loop_
_geom_torsion_atom_site_label_1
_geom_torsion_atom_site_label_2
_geom_torsion_atom_site_label_3
_geom_torsion_atom_site_label_4
_geom_torsion
N2 B1 N1 C1 -9.7(4)
N4 B1 N1 C1 -130.3(3)
N3 B1 N1 C1 111.7(3)
N2 B1 N1 C20 174.7(2)
N4 B1 N1 C20 54.1(3)
N3 B1 N1 C20 -63.9(3)
C20 N1 C1 C2 3.6(4)
B1 N1 C1 C2 -171.8(2)
C20 N1 C1 C9A -174.7(2)
B1 N1 C1 C9A 9.9(4)
N1 C1 C2 C3 -177.8(3)
C9A C1 C2 C3 0.5(4)
C1 C2 C3 C3A -0.1(4)
C2 C3 C3A C4 -178.7(3)
C2 C3 C3A C9B 0.4(4)
C3 C3A C4 C5 -179.9(3)
C9B C3A C4 C5 1.1(4)
C3A C4 C5 C6 0.7(5)
C4 C5 C6 C6A -0.9(5)
C5 C6 C6A C7 178.6(3)
C5 C6 C6A C9B -0.6(4)
C9B C6A C7 C8 -2.4(4)
C6 C6A C7 C8 178.5(3)
C6A C7 C8 C9 -1.1(5)
C7 C8 C9 N2 -175.3(3)
C7 C8 C9 C9A 4.5(4)
N2 C9 C9A C9B 175.5(2)
C8 C9 C9A C9B -4.3(4)
N2 C9 C9A C1 -5.7(4)
C8 C9 C9A C1 174.6(2)
N1 C1 C9A C9 -1.6(4)
C2 C1 C9A C9 -180.0(2)
N1 C1 C9A C9B 177.2(2)
C2 C1 C9A C9B -1.2(4)
C7 C6A C9B C3A -176.9(2)
C6 C6A C9B C3A 2.3(4)
C7 C6A C9B C9A 2.5(4)
C6 C6A C9B C9A -178.3(2)
C3 C3A C9B C6A 178.4(2)
C4 C3A C9B C6A -2.5(4)
C3 C3A C9B C9A -1.0(4)
C4 C3A C9B C9A 178.1(2)
C9 C9A C9B C6A 0.9(4)
C1 C9A C9B C6A -178.0(2)
C9 C9A C9B C3A -179.7(2)
C1 C9A C9B C3A 1.4(4)
C8 C9 N2 C32 -0.1(4)
C9A C9 N2 C32 -179.9(3)
C8 C9 N2 B1 -175.1(3)
C9A C9 N2 B1 5.2(4)
N1 B1 N2 C9 2.0(4)
N4 B1 N2 C9 123.4(3)
N3 B1 N2 C9 -118.1(3)
N1 B1 N2 C32 -173.0(2)
N4 B1 N2 C32 -51.6(3)
N3 B1 N2 C32 66.9(3)
N2 B1 N3 C11 -130.8(3)
N1 B1 N3 C11 108.5(3)
N4 B1 N3 C11 -11.4(4)
N2 B1 N3 C26 55.8(3)
N1 B1 N3 C26 -64.9(3)
N4 B1 N3 C26 175.2(2)
C26 N3 C11 C12 -0.1(4)
B1 N3 C11 C12 -173.1(3)
C26 N3 C11 C19A 178.9(2)
B1 N3 C11 C19A 5.9(4)
N3 C11 C12 C13 177.9(3)
C19A C11 C12 C13 -1.1(5)
C11 C12 C13 C13A -0.3(5)
C12 C13 C13A C14 -178.9(3)
C12 C13 C13A C19B 1.3(5)
C19B C13A C14 C15 -0.6(5)
C13 C13A C14 C15 179.6(3)
C13A C14 C15 C16 1.1(5)
C14 C15 C16 C16A -0.3(5)
C15 C16 C16A C19B -0.9(5)
C15 C16 C16A C17 179.0(3)
C16 C16A C17 C18 180.0(3)
C19B C16A C17 C18 -0.1(4)
C16A C17 C18 C19 -2.4(5)
C17 C18 C19 N4 -175.2(3)
C17 C18 C19 C19A 3.3(4)
N4 C19 C19A C19B 176.8(3)
C18 C19 C19A C19B -1.7(4)
N4 C19 C19A C11 -3.3(4)
C18 C19 C19A C11 178.2(3)
N3 C11 C19A C19 2.4(4)
C12 C11 C19A C19 -178.5(3)
N3 C11 C19A C19B -177.7(3)
C12 C11 C19A C19B 1.4(4)
C14 C13A C19B C16A -0.6(4)
C13 C13A C19B C16A 179.2(3)
C14 C13A C19B C19A 179.2(3)
C13 C13A C19B C19A -1.0(4)
C16 C16A C19B C13A 1.3(4)
C17 C16A C19B C13A -178.6(3)
C16 C16A C19B C19A -178.5(3)
C17 C16A C19B C19A 1.6(4)
C19 C19A C19B C13A 179.6(3)
C11 C19A C19B C13A -0.4(4)
C19 C19A C19B C16A -0.6(4)
C11 C19A C19B C16A 179.5(3)
C19A C19 N4 C33 177.3(3)
C18 C19 N4 C33 -4.2(4)
C19A C19 N4 B1 -4.1(4)
C18 C19 N4 B1 174.3(3)
N2 B1 N4 C19 131.0(3)
N1 B1 N4 C19 -108.2(3)
N3 B1 N4 C19 10.5(4)
N2 B1 N4 C33 -50.4(3)
N1 B1 N4 C33 70.4(3)
N3 B1 N4 C33 -170.9(3)
C1 N1 C20 C21 77.0(3)
B1 N1 C20 C21 -107.2(3)
N1 C20 C21 C22 165.1(3)
C20 C21 C22 C23 -75.6(4)
C21 C22 C23 C24 -177.5(3)
C22 C23 C24 C25 179.1(3)
C11 N3 C26 C27 77.8(4)
B1 N3 C26 C27 -108.4(3)
N3 C26 C27 C28 165.1(3)
C26 C27 C28 C29D -59.4(7)
C26 C27 C28 C29 -86.4(5)
C29D C28 C29 C30 42.2(7)
C27 C28 C29 C30 -174.5(7)
C28 C29 C30 C31 -179.0(11)
C27 C28 C29D C30D -87.5(10)
C29 C28 C29D C30D -37.8(7)
C28 C29D C30D C31D 179.8(15)
